data_7008308
loop_
_publ_author_name
'Barreiro, Elena'
'Casas, Jos\'e S'
'Couce, Maria D.'
'S\'anchez, Agust\'in'
'Sordo, Jos\'e'
'Varela, Jos\'e M'
'V\'azquez-L\'opez, Ezequiel M'

_publ_section_title
;
 New structural features in triphenylphosphinesilver(I)
 sulfanylcarboxylates.
;
_journal_issue 9
_journal_name_full 'Dalton transactions (Cambridge, England : 2003)'
_journal_page_first 1707
_journal_page_last 1715
_journal_paper_doi 10.1039/b501309g
_journal_year 2005
_chemical_formula_sum 'C61 H50 Ag O3 P3 S'
_chemical_formula_weight 1063.85
_chemical_name_systematic
;
?
;
_space_group_IT_number 14
_symmetry_cell_setting monoclinic
_symmetry_space_group_name_Hall '-P 2yn'
_symmetry_space_group_name_H-M 'P 1 21/n 1'
_atom_sites_solution_hydrogens geom
_atom_sites_solution_primary direct
_atom_sites_solution_secondary difmap
_audit_creation_method SHELXL-97
_cell_angle_alpha 90.00
_cell_angle_beta 95.790(3)
_cell_angle_gamma 90.00
_cell_formula_units_Z 4
_cell_length_a 12.2174(16)
_cell_length_b 20.525(3)
_cell_length_c 20.943(3)
_cell_measurement_reflns_used 879
_cell_measurement_temperature 293(2)
_cell_measurement_theta_max 20.99
_cell_measurement_theta_min 3.10
_cell_volume 5224.9(13)
_computing_cell_refinement 'Bruker SMART'
_computing_data_collection 'Bruker SMART'
_computing_data_reduction 'Bruker SAINT'
_computing_molecular_graphics 'Bruker SHELXTL'
_computing_publication_material 'Bruker SHELXTL'
_computing_structure_refinement 'SHELXL-97 (Sheldrick, 1997)'
_computing_structure_solution 'SHELXS-97 (Sheldrick, 1990)'
_diffrn_ambient_temperature 293(2)
_diffrn_measured_fraction_theta_full 0.922
_diffrn_measured_fraction_theta_max 0.922
_diffrn_measurement_device_type 'CCD area detector'
_diffrn_measurement_method 'phi and omega scans'
_diffrn_radiation_monochromator graphite
_diffrn_radiation_source 'fine-focus sealed tube'
_diffrn_radiation_type MoK\a
_diffrn_radiation_wavelength 0.71073
_diffrn_reflns_av_R_equivalents 0.0416
_diffrn_reflns_av_sigmaI/netI 0.0692
_diffrn_reflns_limit_h_max 16
_diffrn_reflns_limit_h_min -10
_diffrn_reflns_limit_k_max 27
_diffrn_reflns_limit_k_min -25
_diffrn_reflns_limit_l_max 27
_diffrn_reflns_limit_l_min -26
_diffrn_reflns_number 29034
_diffrn_reflns_theta_full 28.03
_diffrn_reflns_theta_max 28.03
_diffrn_reflns_theta_min 1.85
_exptl_absorpt_coefficient_mu 0.563
_exptl_absorpt_correction_T_max 1.000000
_exptl_absorpt_correction_T_min 0.867293
_exptl_absorpt_correction_type multi-scan
_exptl_crystal_colour yellow
_exptl_crystal_density_diffrn 1.352
_exptl_crystal_density_meas 0
_exptl_crystal_density_method 'not measured'
_exptl_crystal_description prism
_exptl_crystal_F_000 2192
_exptl_crystal_size_max 0.15
_exptl_crystal_size_mid 0.20
_exptl_crystal_size_min 0.25
_refine_diff_density_max 0.417
_refine_diff_density_min -0.331
_refine_diff_density_rms 0.056
_refine_ls_extinction_method none
_refine_ls_goodness_of_fit_ref 1.045
_refine_ls_hydrogen_treatment mixed
_refine_ls_matrix_type full
_refine_ls_number_parameters 622
_refine_ls_number_reflns 11647
_refine_ls_number_restraints 0
_refine_ls_restrained_S_all 1.045
_refine_ls_R_factor_all 0.1029
_refine_ls_R_factor_gt 0.0554
_refine_ls_shift/su_max 0.001
_refine_ls_shift/su_mean 0.000
_refine_ls_structure_factor_coef Fsqd
_refine_ls_weighting_details 'calc w=1/[\s^2^(Fo^2^)+(0.0327P)^2^+1.2743P] where P=(Fo^2^+2Fc^2^)/3'
_refine_ls_weighting_scheme calc
_refine_ls_wR_factor_gt 0.0880
_refine_ls_wR_factor_ref 0.0996
_reflns_number_gt 7680
_reflns_number_total 11647
_reflns_threshold_expression >2sigma(I)
_cod_data_source_file b501309g.txt
_cod_data_source_block 7
_cod_depositor_comments
;
The following automatic conversions were performed:
'_symmetry_cell_setting' value 'Monoclinic' changed to 'monoclinic'
according to '/home/saulius/struct/CIF-dictionaries/cif_core.dic'
dictionary named 'cif_core.dic' version 2.4.1 from 2010-06-29.

Automatic conversion script
Id: cif_fix_enum 1527 2010-12-29 10:47:43Z saulius 
;
_cod_original_cell_volume 5224.9(12)
_cod_original_sg_symbol_H-M P2(1)/n
_cod_database_code 7008308

loop_
_symmetry_equiv_pos_as_xyz
'x, y, z'
'-x+1/2, y+1/2, -z+1/2'
'-x, -y, -z'
'x-1/2, -y-1/2, z-1/2'

loop_
_atom_site_label
_atom_site_type_symbol
_atom_site_fract_x
_atom_site_fract_y
_atom_site_fract_z
_atom_site_U_iso_or_equiv
_atom_site_adp_type
_atom_site_occupancy
_atom_site_symmetry_multiplicity
_atom_site_calc_flag
_atom_site_refinement_flags
_atom_site_disorder_assembly
_atom_site_disorder_group
Ag Ag 0.474886(19) 0.210747(12) 0.121514(11) 0.04443(8) Uani 1 1 d . . .
S S 0.34856(8) 0.22924(4) 0.01447(4) 0.0584(3) Uani 1 1 d . . .
O1 O 0.5311(3) 0.25829(19) -0.05738(15) 0.1052(11) Uani 1 1 d . . .
H1 H 0.4998 0.2278 -0.0306 0.120 Uiso 1 1 d . . .
O2 O 0.5085(3) 0.36356(19) -0.06995(16) 0.1214(13) Uani 1 1 d . . .
C1 C 0.4757(4) 0.3126(3) -0.05089(19) 0.0794(13) Uani 1 1 d . . .
C2 C 0.3729(3) 0.30625(18) -0.01723(15) 0.0567(9) Uani 1 1 d . . .
C3 C 0.3086(4) 0.35900(19) -0.01603(16) 0.0680(11) Uani 1 1 d . . .
H3 H 0.3328 0.3958 -0.0364 0.082 Uiso 1 1 calc R . .
C4 C 0.2073(4) 0.3662(2) 0.01249(18) 0.0694(11) Uani 1 1 d . . .
C5 C 0.1384(4) 0.3268(2) 0.0405(2) 0.0804(12) Uani 1 1 d . . .
H5 H 0.1447 0.2818 0.0451 0.096 Uiso 1 1 calc R . .
C6 C 0.0545(4) 0.3662(4) 0.0616(2) 0.1058(18) Uani 1 1 d . . .
H6 H -0.0043 0.3522 0.0831 0.127 Uiso 1 1 calc R . .
C7 C 0.0755(6) 0.4271(3) 0.0451(3) 0.121(2) Uani 1 1 d . . .
H7 H 0.0329 0.4631 0.0537 0.145 Uiso 1 1 calc R . .
O3 O 0.1685(3) 0.42961(15) 0.01380(15) 0.1006(10) Uani 1 1 d . . .
P1 P 0.41315(6) 0.29914(4) 0.19630(4) 0.03821(19) Uani 1 1 d . . .
C111 C 0.5025(2) 0.31727(15) 0.26990(13) 0.0390(7) Uani 1 1 d . . .
C112 C 0.5593(3) 0.37529(17) 0.27947(16) 0.0554(9) Uani 1 1 d . . .
H112 H 0.5488 0.4084 0.2492 0.066 Uiso 1 1 calc R . .
C113 C 0.6315(3) 0.3843(2) 0.33400(19) 0.0725(11) Uani 1 1 d . . .
H113 H 0.6693 0.4235 0.3401 0.087 Uiso 1 1 calc R . .
C114 C 0.6479(3) 0.3358(2) 0.37917(17) 0.0670(11) Uani 1 1 d . . .
H114 H 0.6960 0.3424 0.4159 0.080 Uiso 1 1 calc R . .
C115 C 0.5935(3) 0.27790(19) 0.37005(16) 0.0590(10) Uani 1 1 d . . .
H115 H 0.6050 0.2449 0.4004 0.071 Uiso 1 1 calc R . .
C116 C 0.5214(3) 0.26850(16) 0.31585(15) 0.0508(8) Uani 1 1 d . . .
H116 H 0.4849 0.2289 0.3099 0.061 Uiso 1 1 calc R . .
C121 C 0.2813(3) 0.27843(15) 0.22492(15) 0.0459(8) Uani 1 1 d . . .
C122 C 0.2525(3) 0.29375(18) 0.28536(17) 0.0637(10) Uani 1 1 d . . .
H122 H 0.3011 0.3172 0.3137 0.076 Uiso 1 1 calc R . .
C123 C 0.1522(4) 0.2744(2) 0.3040(2) 0.0931(15) Uani 1 1 d . . .
H123 H 0.1343 0.2840 0.3451 0.112 Uiso 1 1 calc R . .
C124 C 0.0790(4) 0.2411(3) 0.2621(3) 0.1017(16) Uani 1 1 d . . .
H124 H 0.0117 0.2279 0.2748 0.122 Uiso 1 1 calc R . .
C125 C 0.1052(3) 0.2273(2) 0.2013(2) 0.0861(13) Uani 1 1 d . . .
H125 H 0.0545 0.2061 0.1724 0.103 Uiso 1 1 calc R . .
C126 C 0.2067(3) 0.24490(18) 0.18286(17) 0.0588(9) Uani 1 1 d . . .
H126 H 0.2249 0.2342 0.1421 0.071 Uiso 1 1 calc R . .
C131 C 0.3908(3) 0.37971(14) 0.16089(14) 0.0432(8) Uani 1 1 d . . .
C132 C 0.3039(3) 0.41892(16) 0.17412(16) 0.0600(10) Uani 1 1 d . . .
H132 H 0.2514 0.4031 0.1994 0.072 Uiso 1 1 calc R . .
C133 C 0.2950(4) 0.48103(19) 0.15010(19) 0.0816(13) Uani 1 1 d . . .
H133 H 0.2354 0.5068 0.1583 0.098 Uiso 1 1 calc R . .
C134 C 0.3731(4) 0.5055(2) 0.1141(2) 0.0848(14) Uani 1 1 d . . .
H134 H 0.3681 0.5484 0.0998 0.102 Uiso 1 1 calc R . .
C135 C 0.4584(4) 0.4672(2) 0.0990(2) 0.0804(13) Uani 1 1 d . . .
H135 H 0.5105 0.4835 0.0738 0.097 Uiso 1 1 calc R . .
C136 C 0.4667(3) 0.40256(18) 0.12222(17) 0.0619(10) Uani 1 1 d . . .
H136 H 0.5232 0.3756 0.1114 0.074 Uiso 1 1 calc R . .
P2 P 0.68166(7) 0.21795(5) 0.11418(4) 0.0499(2) Uani 1 1 d . . .
C211 C 0.7553(3) 0.17581(18) 0.18258(16) 0.0541(9) Uani 1 1 d . . .
C212 C 0.8309(3) 0.1277(2) 0.1771(2) 0.0796(12) Uani 1 1 d . . .
H212 H 0.8507 0.1165 0.1368 0.096 Uiso 1 1 calc R . .
C213 C 0.8786(4) 0.0954(2) 0.2313(2) 0.1033(16) Uani 1 1 d . . .
H213 H 0.9290 0.0623 0.2266 0.124 Uiso 1 1 calc R . .
C214 C 0.8530(4) 0.1112(2) 0.2905(2) 0.0870(13) Uani 1 1 d . . .
H214 H 0.8848 0.0889 0.3264 0.104 Uiso 1 1 calc R . .
C215 C 0.7804(4) 0.1600(3) 0.2969(2) 0.0920(15) Uani 1 1 d . . .
H215 H 0.7646 0.1726 0.3376 0.110 Uiso 1 1 calc R . .
C216 C 0.7299(3) 0.1912(2) 0.24365(19) 0.0853(14) Uani 1 1 d . . .
H216 H 0.6777 0.2232 0.2489 0.102 Uiso 1 1 calc R . .
C221 C 0.7316(3) 0.30248(18) 0.11751(17) 0.0560(9) Uani 1 1 d . . .
C222 C 0.7750(4) 0.3337(2) 0.1724(2) 0.0845(13) Uani 1 1 d . . .
H222 H 0.7869 0.3107 0.2107 0.101 Uiso 1 1 calc R . .
C223 C 0.8013(4) 0.3997(3) 0.1708(3) 0.1124(18) Uani 1 1 d . . .
H223 H 0.8305 0.4204 0.2082 0.135 Uiso 1 1 calc R . .
C224 C 0.7848(4) 0.4340(3) 0.1154(3) 0.1101(17) Uani 1 1 d . . .
H224 H 0.8023 0.4781 0.1150 0.132 Uiso 1 1 calc R . .
C225 C 0.7430(4) 0.4043(2) 0.0610(3) 0.0903(14) Uani 1 1 d . . .
H225 H 0.7326 0.4276 0.0228 0.108 Uiso 1 1 calc R . .
C226 C 0.7157(3) 0.3394(2) 0.0620(2) 0.0701(11) Uani 1 1 d . . .
H226 H 0.6856 0.3197 0.0242 0.084 Uiso 1 1 calc R . .
C231 C 0.7470(3) 0.18619(18) 0.04611(16) 0.0548(9) Uani 1 1 d . . .
C232 C 0.8531(3) 0.2054(2) 0.03572(19) 0.0760(12) Uani 1 1 d . . .
H232 H 0.8899 0.2355 0.0633 0.091 Uiso 1 1 calc R . .
C233 C 0.9042(4) 0.1808(3) -0.0142(2) 0.0919(14) Uani 1 1 d . . .
H233 H 0.9744 0.1949 -0.0210 0.110 Uiso 1 1 calc R . .
C234 C 0.8525(5) 0.1362(3) -0.0533(2) 0.0932(15) Uani 1 1 d . . .
H234 H 0.8886 0.1189 -0.0864 0.112 Uiso 1 1 calc R . .
C235 C 0.7491(5) 0.1158(2) -0.0457(2) 0.0988(15) Uani 1 1 d . . .
H235 H 0.7144 0.0849 -0.0733 0.119 Uiso 1 1 calc R . .
C236 C 0.6946(3) 0.1423(2) 0.00516(19) 0.0775(12) Uani 1 1 d . . .
H236 H 0.6231 0.1295 0.0105 0.093 Uiso 1 1 calc R . .
P3 P 0.40797(7) 0.10155(4) 0.16852(4) 0.0469(2) Uani 1 1 d . . .
C311 C 0.2677(3) 0.07498(15) 0.14151(15) 0.0454(8) Uani 1 1 d . . .
C312 C 0.2068(3) 0.03364(18) 0.17570(18) 0.0682(11) Uani 1 1 d . . .
H312 H 0.2351 0.0197 0.2163 0.082 Uiso 1 1 calc R . .
C313 C 0.1046(4) 0.0127(2) 0.1506(2) 0.0878(14) Uani 1 1 d . . .
H313 H 0.0644 -0.0152 0.1743 0.105 Uiso 1 1 calc R . .
C314 C 0.0619(3) 0.0322(2) 0.0915(3) 0.0894(15) Uani 1 1 d . . .
H314 H -0.0077 0.0183 0.0749 0.107 Uiso 1 1 calc R . .
C315 C 0.1205(4) 0.0720(2) 0.0570(2) 0.0931(15) Uani 1 1 d . . .
H315 H 0.0913 0.0851 0.0163 0.112 Uiso 1 1 calc R . .
C316 C 0.2235(3) 0.09368(18) 0.08108(18) 0.0675(11) Uani 1 1 d . . .
H316 H 0.2632 0.1210 0.0565 0.081 Uiso 1 1 calc R . .
C321 C 0.4130(3) 0.10265(16) 0.25601(17) 0.0596(10) Uani 1 1 d . . .
C322 C 0.3269(4) 0.12694(17) 0.28684(16) 0.0651(11) Uani 1 1 d . . .
H322 H 0.2615 0.1383 0.2627 0.078 Uiso 1 1 calc R . .
C323 C 0.3357(5) 0.1348(2) 0.3531(2) 0.0886(15) Uani 1 1 d . . .
H323 H 0.2767 0.1508 0.3732 0.106 Uiso 1 1 calc R . .
C324 C 0.4326(6) 0.1187(2) 0.3884(2) 0.113(2) Uani 1 1 d . . .
H324 H 0.4393 0.1244 0.4327 0.135 Uiso 1 1 calc R . .
C325 C 0.5185(5) 0.0948(2) 0.3597(2) 0.110(2) Uani 1 1 d . . .
H325 H 0.5834 0.0836 0.3844 0.132 Uiso 1 1 calc R . .
C326 C 0.5101(4) 0.08689(18) 0.2933(2) 0.0859(14) Uani 1 1 d . . .
H326 H 0.5698 0.0710 0.2738 0.103 Uiso 1 1 calc R . .
C331 C 0.4827(3) 0.02776(18) 0.1508(2) 0.0639(10) Uani 1 1 d . . .
C332 C 0.5421(5) 0.0284(3) 0.1013(3) 0.144(2) Uani 1 1 d . . .
H332 H 0.5511 0.0672 0.0795 0.172 Uiso 1 1 calc R . .
C333 C 0.5267(6) -0.0856(3) 0.1618(4) 0.148(3) Uani 1 1 d . . .
H333 H 0.5233 -0.1243 0.1846 0.178 Uiso 1 1 calc R . .
C334 C 0.5803(6) -0.0840(4) 0.1091(5) 0.167(5) Uani 1 1 d . . .
H334 H 0.6089 -0.1219 0.0930 0.201 Uiso 1 1 calc R . .
C335 C 0.5915(7) -0.0285(4) 0.0814(5) 0.203(4) Uani 1 1 d . . .
H335 H 0.6339 -0.0263 0.0469 0.243 Uiso 1 1 calc R . .
C336 C 0.4762(4) -0.0302(2) 0.1829(3) 0.1090(17) Uani 1 1 d . . .
H336 H 0.4377 -0.0323 0.2190 0.131 Uiso 1 1 calc R . .

loop_
_atom_site_aniso_label
_atom_site_aniso_U_11
_atom_site_aniso_U_22
_atom_site_aniso_U_33
_atom_site_aniso_U_23
_atom_site_aniso_U_13
_atom_site_aniso_U_12
Ag 0.04453(14) 0.04743(14) 0.04151(14) -0.00382(12) 0.00516(10) 0.00058(12)
S 0.0734(6) 0.0542(6) 0.0443(5) 0.0057(4) -0.0106(5) -0.0120(4)
O1 0.102(2) 0.136(3) 0.083(2) 0.015(2) 0.0369(19) 0.011(2)
O2 0.112(3) 0.137(3) 0.116(3) 0.061(2) 0.013(2) -0.040(2)
C1 0.082(3) 0.103(4) 0.051(2) 0.016(2) -0.003(2) -0.018(3)
C2 0.073(3) 0.060(2) 0.0345(18) 0.0090(16) -0.0082(17) -0.0108(19)
C3 0.096(3) 0.058(3) 0.045(2) 0.0111(18) -0.012(2) -0.016(2)
C4 0.087(3) 0.065(3) 0.050(2) -0.005(2) -0.024(2) 0.010(2)
C5 0.076(3) 0.094(3) 0.067(3) 0.000(3) -0.014(2) 0.005(3)
C6 0.081(4) 0.153(5) 0.078(3) -0.018(4) -0.016(3) 0.028(4)
C7 0.126(5) 0.135(6) 0.094(4) -0.037(4) -0.025(4) 0.055(5)
O3 0.132(3) 0.079(2) 0.084(2) -0.0139(17) -0.023(2) 0.023(2)
P1 0.0416(5) 0.0374(5) 0.0360(4) -0.0032(3) 0.0056(3) 0.0013(3)
C111 0.0395(18) 0.0407(17) 0.0373(17) -0.0032(14) 0.0066(14) 0.0049(14)
C112 0.057(2) 0.053(2) 0.054(2) 0.0026(17) -0.0097(18) -0.0057(17)
C113 0.069(3) 0.070(3) 0.074(3) -0.007(2) -0.013(2) -0.015(2)
C114 0.055(2) 0.094(3) 0.048(2) -0.008(2) -0.0097(18) 0.004(2)
C115 0.063(2) 0.074(3) 0.041(2) 0.0055(17) 0.0072(17) 0.016(2)
C116 0.061(2) 0.050(2) 0.0412(19) -0.0009(15) 0.0052(17) 0.0004(16)
C121 0.0447(19) 0.045(2) 0.0482(19) -0.0021(15) 0.0077(15) 0.0000(15)
C122 0.057(2) 0.078(3) 0.059(2) -0.014(2) 0.0189(19) -0.001(2)
C123 0.077(3) 0.126(4) 0.084(3) -0.012(3) 0.046(3) -0.003(3)
C124 0.056(3) 0.133(5) 0.122(4) -0.002(4) 0.042(3) -0.018(3)
C125 0.048(3) 0.108(4) 0.101(4) -0.004(3) 0.003(2) -0.012(2)
C126 0.048(2) 0.072(3) 0.056(2) 0.0004(19) 0.0028(18) -0.0050(18)
C131 0.052(2) 0.0386(18) 0.0379(17) -0.0045(14) -0.0010(15) 0.0025(15)
C132 0.082(3) 0.045(2) 0.053(2) -0.0019(17) 0.0072(19) 0.0152(19)
C133 0.125(4) 0.048(2) 0.072(3) 0.000(2) 0.007(3) 0.023(2)
C134 0.123(4) 0.043(2) 0.083(3) 0.009(2) -0.015(3) 0.002(3)
C135 0.090(3) 0.074(3) 0.076(3) 0.027(2) 0.000(2) -0.020(3)
C136 0.060(2) 0.060(2) 0.065(2) 0.013(2) 0.0046(19) -0.0023(19)
P2 0.0390(5) 0.0660(6) 0.0455(5) -0.0057(4) 0.0084(4) 0.0013(4)
C211 0.0382(19) 0.076(3) 0.049(2) -0.0029(18) 0.0082(16) 0.0040(17)
C212 0.086(3) 0.091(3) 0.063(3) -0.002(2) 0.016(2) 0.026(3)
C213 0.109(4) 0.115(4) 0.085(4) 0.009(3) 0.007(3) 0.053(3)
C214 0.079(3) 0.115(4) 0.065(3) 0.020(3) -0.003(2) 0.014(3)
C215 0.086(3) 0.139(4) 0.051(3) 0.008(3) 0.007(2) 0.027(3)
C216 0.067(3) 0.130(4) 0.060(3) 0.004(3) 0.012(2) 0.038(3)
C221 0.0404(19) 0.074(3) 0.055(2) -0.0105(19) 0.0110(16) -0.0053(17)
C222 0.093(3) 0.087(3) 0.073(3) -0.017(2) 0.002(2) -0.015(3)
C223 0.117(4) 0.109(5) 0.106(4) -0.038(4) -0.010(4) -0.031(4)
C224 0.101(4) 0.095(4) 0.135(5) -0.021(4) 0.014(4) -0.030(3)
C225 0.076(3) 0.085(3) 0.112(4) 0.015(3) 0.021(3) -0.012(3)
C226 0.062(3) 0.076(3) 0.072(3) 0.000(2) 0.007(2) -0.014(2)
C231 0.051(2) 0.070(2) 0.044(2) -0.0039(18) 0.0090(17) 0.0081(18)
C232 0.067(3) 0.095(3) 0.070(3) -0.007(2) 0.026(2) 0.005(2)
C233 0.088(3) 0.110(4) 0.085(3) 0.007(3) 0.045(3) 0.018(3)
C234 0.118(4) 0.106(4) 0.059(3) 0.007(3) 0.026(3) 0.040(3)
C235 0.128(5) 0.100(4) 0.066(3) -0.023(3) 0.000(3) 0.014(3)
C236 0.077(3) 0.089(3) 0.066(3) -0.016(2) 0.010(2) 0.001(2)
P3 0.0522(5) 0.0387(5) 0.0484(5) 0.0012(4) -0.0022(4) -0.0033(4)
C311 0.050(2) 0.0400(18) 0.0463(19) -0.0037(15) 0.0044(16) -0.0021(15)
C312 0.079(3) 0.069(3) 0.058(2) -0.0066(19) 0.013(2) -0.024(2)
C313 0.081(3) 0.091(3) 0.097(4) -0.025(3) 0.036(3) -0.040(3)
C314 0.049(3) 0.086(3) 0.130(4) -0.034(3) -0.007(3) -0.012(2)
C315 0.086(3) 0.079(3) 0.104(4) 0.004(3) -0.040(3) -0.012(3)
C316 0.073(3) 0.060(2) 0.066(3) 0.0089(19) -0.013(2) -0.017(2)
C321 0.087(3) 0.0368(19) 0.051(2) 0.0056(16) -0.009(2) -0.0108(19)
C322 0.106(3) 0.044(2) 0.044(2) 0.0017(16) 0.002(2) -0.026(2)
C323 0.152(5) 0.061(3) 0.055(3) 0.002(2) 0.021(3) -0.037(3)
C324 0.218(7) 0.058(3) 0.054(3) 0.008(2) -0.024(4) -0.030(4)
C325 0.173(6) 0.068(3) 0.075(4) 0.007(3) -0.059(4) -0.001(3)
C326 0.117(4) 0.055(3) 0.076(3) 0.000(2) -0.037(3) 0.007(2)
C331 0.054(2) 0.050(2) 0.084(3) -0.010(2) -0.011(2) 0.0025(18)
C332 0.167(6) 0.096(4) 0.183(6) 0.000(4) 0.092(5) 0.038(4)
C333 0.126(6) 0.048(3) 0.257(10) -0.028(5) -0.049(6) 0.018(3)
C334 0.088(5) 0.115(6) 0.288(12) -0.111(8) -0.038(6) 0.039(5)
C335 0.217(9) 0.144(7) 0.267(10) -0.052(7) 0.120(8) 0.056(7)
C336 0.115(4) 0.057(3) 0.152(5) -0.009(3) -0.004(4) 0.010(3)

loop_
_atom_type_symbol
_atom_type_description
_atom_type_scat_dispersion_real
_atom_type_scat_dispersion_imag
_atom_type_scat_source
C C 0.0033 0.0016 'International Tables Vol C Tables 4.2.6.8 and 6.1.1.4'
H H 0.0000 0.0000 'International Tables Vol C Tables 4.2.6.8 and 6.1.1.4'
O O 0.0106 0.0060 'International Tables Vol C Tables 4.2.6.8 and 6.1.1.4'
P P 0.1023 0.0942 'International Tables Vol C Tables 4.2.6.8 and 6.1.1.4'
S S 0.1246 0.1234 'International Tables Vol C Tables 4.2.6.8 and 6.1.1.4'
Ag Ag -0.8971 1.1015 'International Tables Vol C Tables 4.2.6.8 and 6.1.1.4'

loop_
_geom_angle_atom_site_label_1
_geom_angle_atom_site_label_2
_geom_angle_atom_site_label_3
_geom_angle
_geom_angle_site_symmetry_1
_geom_angle_site_symmetry_3
_geom_angle_publ_flag
P2 Ag P1 110.52(3) . . ?
P2 Ag P3 114.96(3) . . ?
P1 Ag P3 104.76(3) . . ?
P2 Ag S 116.23(3) . . ?
P1 Ag S 103.68(3) . . ?
P3 Ag S 105.50(3) . . ?
P2 Ag O1 70.41(5) . . ?
P1 Ag O1 119.31(6) . . ?
P3 Ag O1 130.73(6) . . ?
S Ag O1 45.91(5) . . ?
P2 Ag O2 76.12(4) . . ?
P1 Ag O2 95.54(5) . . ?
P3 Ag O2 150.49(5) . . ?
S Ag O2 47.93(4) . . ?
O1 Ag O2 23.80(7) . . ?
C2 S Ag 110.33(11) . . ?
C1 O1 Ag 88.3(2) . . ?
C1 O2 Ag 32.3(2) . . ?
O2 C1 O1 120.6(5) . . ?
O2 C1 C2 123.5(5) . . ?
O1 C1 C2 115.9(4) . . ?
C3 C2 C1 117.2(4) . . ?
C3 C2 S 126.9(3) . . ?
C1 C2 S 115.9(3) . . ?
C2 C3 C4 128.5(4) . . ?
C5 C4 O3 109.0(4) . . ?
C5 C4 C3 136.4(4) . . ?
O3 C4 C3 114.5(4) . . ?
C4 C5 C6 107.4(5) . . ?
C7 C6 C5 107.0(6) . . ?
C6 C7 O3 110.5(5) . . ?
C7 O3 C4 106.1(4) . . ?
C131 P1 C121 104.12(15) . . ?
C131 P1 C111 102.12(14) . . ?
C121 P1 C111 103.98(14) . . ?
C131 P1 Ag 115.82(10) . . ?
C121 P1 Ag 111.12(10) . . ?
C111 P1 Ag 118.08(10) . . ?
C112 C111 C116 118.3(3) . . ?
C112 C111 P1 122.9(2) . . ?
C116 C111 P1 118.6(2) . . ?
C111 C112 C113 120.2(3) . . ?
C114 C113 C112 120.6(4) . . ?
C115 C114 C113 119.9(3) . . ?
C114 C115 C116 119.9(3) . . ?
C115 C116 C111 121.1(3) . . ?
C122 C121 C126 118.9(3) . . ?
C122 C121 P1 124.2(3) . . ?
C126 C121 P1 116.9(2) . . ?
C123 C122 C121 120.5(4) . . ?
C124 C123 C122 120.2(4) . . ?
C123 C124 C125 119.9(4) . . ?
C124 C125 C126 120.3(4) . . ?
C125 C126 C121 120.2(4) . . ?
C136 C131 C132 119.8(3) . . ?
C136 C131 P1 117.9(2) . . ?
C132 C131 P1 122.2(3) . . ?
C133 C132 C131 120.2(4) . . ?
C132 C133 C134 120.6(4) . . ?
C135 C134 C133 120.3(4) . . ?
C134 C135 C136 119.4(4) . . ?
C131 C136 C135 119.6(4) . . ?
C231 P2 C211 102.92(15) . . ?
C231 P2 C221 101.38(16) . . ?
C211 P2 C221 106.34(17) . . ?
C231 P2 Ag 122.74(12) . . ?
C211 P2 Ag 109.71(11) . . ?
C221 P2 Ag 112.29(11) . . ?
C212 C211 C216 117.4(4) . . ?
C212 C211 P2 124.0(3) . . ?
C216 C211 P2 118.5(3) . . ?
C211 C212 C213 120.4(4) . . ?
C214 C213 C212 121.3(4) . . ?
C213 C214 C215 118.9(4) . . ?
C214 C215 C216 120.6(4) . . ?
C215 C216 C211 121.3(4) . . ?
C222 C221 C226 117.2(4) . . ?
C222 C221 P2 124.8(3) . . ?
C226 C221 P2 117.8(3) . . ?
C221 C222 C223 120.3(5) . . ?
C224 C223 C222 120.7(5) . . ?
C225 C224 C223 119.9(5) . . ?
C224 C225 C226 119.9(5) . . ?
C225 C226 C221 121.9(4) . . ?
C236 C231 C232 118.4(3) . . ?
C236 C231 P2 121.0(3) . . ?
C232 C231 P2 120.6(3) . . ?
C233 C232 C231 121.3(4) . . ?
C234 C233 C232 119.7(5) . . ?
C233 C234 C235 121.8(5) . . ?
C234 C235 C236 118.8(5) . . ?
C231 C236 C235 120.1(4) . . ?
C331 P3 C321 104.31(18) . . ?
C331 P3 C311 99.30(15) . . ?
C321 P3 C311 104.41(16) . . ?
C331 P3 Ag 116.95(14) . . ?
C321 P3 Ag 112.78(11) . . ?
C311 P3 Ag 117.23(11) . . ?
C312 C311 C316 117.9(3) . . ?
C312 C311 P3 124.1(3) . . ?
C316 C311 P3 117.9(3) . . ?
C313 C312 C311 120.8(4) . . ?
C314 C313 C312 120.6(4) . . ?
C315 C314 C313 119.6(4) . . ?
C314 C315 C316 120.9(4) . . ?
C311 C316 C315 120.2(4) . . ?
C322 C321 C326 117.9(4) . . ?
C322 C321 P3 121.5(3) . . ?
C326 C321 P3 120.0(3) . . ?
C321 C322 C323 121.5(4) . . ?
C324 C323 C322 119.1(5) . . ?
C325 C324 C323 120.9(5) . . ?
C324 C325 C326 120.2(5) . . ?
C321 C326 C325 120.4(5) . . ?
C332 C331 C336 117.1(4) . . ?
C332 C331 P3 118.4(4) . . ?
C336 C331 P3 124.3(4) . . ?
C331 C332 C335 120.9(6) . . ?
C334 C333 C336 120.8(8) . . ?
C335 C334 C333 118.4(8) . . ?
C334 C335 C332 122.2(8) . . ?
C331 C336 C333 120.3(6) . . ?

loop_
_geom_bond_atom_site_label_1
_geom_bond_atom_site_label_2
_geom_bond_distance
_geom_bond_site_symmetry_2
_geom_bond_publ_flag
Ag P2 2.5505(9) . ?
Ag P1 2.5597(8) . ?
Ag P3 2.6120(9) . ?
Ag S 2.6179(9) . ?
Ag O1 3.997(3) . ?
Ag O2 5.140(3) . ?
S C2 1.752(4) . ?
O1 C1 1.318(5) . ?
O2 C1 1.203(5) . ?
C1 C2 1.506(6) . ?
C2 C3 1.339(5) . ?
C3 C4 1.435(6) . ?
C4 C5 1.345(6) . ?
C4 O3 1.387(5) . ?
C5 C6 1.412(6) . ?
C6 C7 1.330(7) . ?
C7 O3 1.369(7) . ?
P1 C131 1.822(3) . ?
P1 C121 1.825(3) . ?
P1 C111 1.835(3) . ?
C111 C112 1.382(4) . ?
C111 C116 1.392(4) . ?
C112 C113 1.383(5) . ?
C113 C114 1.374(5) . ?
C114 C115 1.366(5) . ?
C115 C116 1.378(4) . ?
C121 C122 1.383(4) . ?
C121 C126 1.385(4) . ?
C122 C123 1.382(5) . ?
C123 C124 1.371(6) . ?
C124 C125 1.373(6) . ?
C125 C126 1.383(5) . ?
C131 C136 1.373(4) . ?
C131 C132 1.382(4) . ?
C132 C133 1.371(5) . ?
C133 C134 1.371(6) . ?
C134 C135 1.368(6) . ?
C135 C136 1.413(5) . ?
P2 C231 1.823(3) . ?
P2 C211 1.830(3) . ?
P2 C221 1.838(4) . ?
C211 C212 1.364(5) . ?
C211 C216 1.383(5) . ?
C212 C213 1.391(5) . ?
C213 C214 1.349(6) . ?
C214 C215 1.353(6) . ?
C215 C216 1.376(5) . ?
C221 C222 1.374(5) . ?
C221 C226 1.385(5) . ?
C222 C223 1.393(6) . ?
C223 C224 1.356(7) . ?
C224 C225 1.347(6) . ?
C225 C226 1.373(5) . ?
C231 C236 1.359(5) . ?
C231 C232 1.393(5) . ?
C232 C233 1.366(5) . ?
C233 C234 1.343(6) . ?
C234 C235 1.356(6) . ?
C235 C236 1.419(6) . ?
P3 C331 1.826(4) . ?
P3 C321 1.827(4) . ?
P3 C311 1.833(3) . ?
C311 C312 1.376(4) . ?
C311 C316 1.379(4) . ?
C312 C313 1.374(5) . ?
C313 C314 1.354(6) . ?
C314 C315 1.344(6) . ?
C315 C316 1.382(5) . ?
C321 C322 1.382(5) . ?
C321 C326 1.391(5) . ?
C322 C323 1.390(5) . ?
C323 C324 1.370(7) . ?
C324 C325 1.354(7) . ?
C325 C326 1.394(6) . ?
C331 C332 1.325(6) . ?
C331 C336 1.372(6) . ?
C332 C335 1.396(8) . ?
C333 C334 1.340(10) . ?
C333 C336 1.387(7) . ?
C334 C335 1.293(11) . ?

loop_
_geom_hbond_atom_site_label_D
_geom_hbond_atom_site_label_H
_geom_hbond_atom_site_label_A
_geom_hbond_distance_DH
_geom_hbond_distance_HA
_geom_hbond_distance_DA
_geom_hbond_angle_DHA
_geom_hbond_site_symmetry_A
O1 H1 S 0.946(3) 2.1590(11) 2.876(3) 131.7(2) .
